data_7055742
loop_
_publ_author_name
'Wan, Kun-Ming'
'Tong, Yuan-Bo'
'Li, Li'
'Zou, Yang'
'Duan, Hai-Bao'
'Liu, Jian-Lan'
'Ren, XiaoMing'

_publ_section_title
;
 Investigation of thermochromic photoluminescent, dielectric and crystal
 structural properties for an inorganic-organic hybrid solid of
 [1-hexyl-3-methylimidazolium][PbBr3]
;
_journal_name_full 'New J. Chem.'
_journal_paper_doi 10.1039/C6NJ01508E
_journal_year 2016
_chemical_formula_sum 'C10 H19 Br3 N2 Pb'
_chemical_formula_weight 614.19
_space_group_crystal_system monoclinic
_space_group_IT_number 14
_space_group_name_Hall '-P 2ybc'
_space_group_name_H-M_alt 'P 1 21/c 1'
_symmetry_space_group_name_Hall '-P 2ybc'
_symmetry_space_group_name_H-M 'P 1 21/c 1'
_atom_sites_solution_hydrogens geom
_audit_creation_method SHELXL-2014/7
_audit_update_record
;
2016-08-09 deposited with the CCDC.
2016-08-22 downloaded from the CCDC.
;
_cell_angle_alpha 90
_cell_angle_beta 109.354(3)
_cell_angle_gamma 90
_cell_formula_units_Z 4
_cell_length_a 9.4561(6)
_cell_length_b 7.9720(5)
_cell_length_c 23.0041(12)
_cell_measurement_reflns_used 9983
_cell_measurement_temperature 263(2)
_cell_measurement_theta_max 27.54
_cell_measurement_theta_min 2.98
_cell_volume 1636.14(17)
_computing_cell_refinement 'Bruker APEXII'
_computing_data_collection 'Bruker APEXII'
_computing_data_reduction 'Bruker SAINT'
_computing_molecular_graphics 'Bruker SHELXTL'
_computing_publication_material 'Bruker SHELXTL'
_computing_structure_refinement 'SHELXL-2014/7 (Sheldrick, 2014)'
_computing_structure_solution 'Bruker SHELXTL'
_diffrn_ambient_temperature 263(2)
_diffrn_measured_fraction_theta_full 0.998
_diffrn_measured_fraction_theta_max 0.994
_diffrn_measurement_device_type 'CCD area detector'
_diffrn_measurement_method 'phi and omega scans'
_diffrn_radiation_type MoK\a
_diffrn_radiation_wavelength 0.71073
_diffrn_reflns_av_R_equivalents 0.0591
_diffrn_reflns_av_unetI/netI 0.0448
_diffrn_reflns_Laue_measured_fraction_full 0.998
_diffrn_reflns_Laue_measured_fraction_max 0.994
_diffrn_reflns_limit_h_max 12
_diffrn_reflns_limit_h_min -12
_diffrn_reflns_limit_k_max 10
_diffrn_reflns_limit_k_min -10
_diffrn_reflns_limit_l_max 29
_diffrn_reflns_limit_l_min -29
_diffrn_reflns_number 21092
_diffrn_reflns_point_group_measured_fraction_full 0.998
_diffrn_reflns_point_group_measured_fraction_max 0.994
_diffrn_reflns_theta_full 25.242
_diffrn_reflns_theta_max 27.585
_diffrn_reflns_theta_min 3.171
_diffrn_source 'fine-focus sealed tube'
_exptl_absorpt_coefficient_mu 17.619
_exptl_absorpt_correction_T_max 0.172
_exptl_absorpt_correction_T_min 0.020
_exptl_absorpt_correction_type multi-scan
_exptl_crystal_colour colorless
_exptl_crystal_density_diffrn 2.493
_exptl_crystal_description bulk
_exptl_crystal_F_000 1120
_exptl_crystal_size_max 0.3
_exptl_crystal_size_mid 0.2
_exptl_crystal_size_min 0.1
_exptl_transmission_factor_max 0.172
_exptl_transmission_factor_min 0.02
_refine_diff_density_max 2.833
_refine_diff_density_min -2.348
_refine_diff_density_rms 0.255
_refine_ls_extinction_coef 0.0045(2)
_refine_ls_extinction_expression Fc^*^=kFc[1+0.001xFc^2^\l^3^/sin(2\q)]^-1/4^
_refine_ls_extinction_method 'SHELXL-2014/7 (Sheldrick 2014'
_refine_ls_goodness_of_fit_ref 1.072
_refine_ls_hydrogen_treatment constr
_refine_ls_matrix_type full
_refine_ls_number_parameters 148
_refine_ls_number_reflns 3772
_refine_ls_number_restraints 136
_refine_ls_restrained_S_all 2.411
_refine_ls_R_factor_all 0.0682
_refine_ls_R_factor_gt 0.0508
_refine_ls_shift/su_max 0.001
_refine_ls_shift/su_mean 0.000
_refine_ls_structure_factor_coef Fsqd
_refine_ls_weighting_details 'w=1/[\s^2^(Fo^2^)+(0.0370P)^2^+30.4706P] where P=(Fo^2^+2Fc^2^)/3'
_refine_ls_weighting_scheme calc
_refine_ls_wR_factor_gt 0.1095
_refine_ls_wR_factor_ref 0.1196
_reflns_Friedel_coverage 0.000
_reflns_number_gt 3105
_reflns_number_total 3772
_reflns_threshold_expression 'I > 2\s(I)'
_cod_data_source_file c6nj01508e2.cif
_cod_data_source_block 263k
_cod_database_code 7055742
_shelx_shelxl_version_number 2014/7
_shelx_space_group_comment
;
The symmetry employed for this shelxl refinement is uniquely defined
by the following loop, which should always be used as a source of
symmetry information in preference to the above space-group names.
They are only intended as comments.
;

loop_
_space_group_symop_operation_xyz
'x, y, z'
'-x, y+1/2, -z+1/2'
'-x, -y, -z'
'x, -y-1/2, z-1/2'

loop_
_atom_site_label
_atom_site_type_symbol
_atom_site_fract_x
_atom_site_fract_y
_atom_site_fract_z
_atom_site_U_iso_or_equiv
_atom_site_adp_type
_atom_site_occupancy
_atom_site_site_symmetry_order
_atom_site_calc_flag
_atom_site_refinement_flags_posn
_atom_site_refinement_flags_adp
N1 N 0.0648(10) 0.6618(12) 0.8411(4) 0.038(2) Uani 1 1 d . .
N2 N 0.0772(11) 0.4246(12) 0.8855(5) 0.041(2) Uani 1 1 d . .
C1 C 0.1010(17) 0.8032(19) 0.8075(7) 0.064(3) Uani 1 1 d . U
H1A H 0.2060 0.8014 0.8128 0.095 Uiso 1 1 calc R U
H1B H 0.0765 0.9066 0.8233 0.095 Uiso 1 1 calc R U
H1C H 0.0440 0.7939 0.7645 0.095 Uiso 1 1 calc R U
C2 C -0.0578(17) 0.6483(18) 0.8590(7) 0.061(2) Uani 1 1 d . U
H2 H -0.1328 0.7282 0.8535 0.074 Uiso 1 1 calc R U
C3 C -0.0505(17) 0.5005(19) 0.8859(7) 0.0632(19) Uani 1 1 d . U
H3 H -0.1205 0.4566 0.9022 0.076 Uiso 1 1 calc R U
C4 C 0.1455(17) 0.5251(19) 0.8578(7) 0.0621(19) Uani 1 1 d . U
H4 H 0.2356 0.5029 0.8513 0.075 Uiso 1 1 calc R U
C5 C 0.1283(19) 0.256(2) 0.9106(8) 0.0703(18) Uani 1 1 d . U
H5A H 0.2215 0.2297 0.9035 0.084 Uiso 1 1 calc R U
H5B H 0.0544 0.1734 0.8885 0.084 Uiso 1 1 calc R U
C6 C 0.152(2) 0.241(2) 0.9779(8) 0.074(2) Uani 1 1 d . U
H6A H 0.2367 0.3117 0.9996 0.089 Uiso 1 1 calc R U
H6B H 0.0646 0.2890 0.9851 0.089 Uiso 1 1 calc R U
C7 C 0.178(2) 0.0776(19) 1.0062(9) 0.084(2) Uani 1 1 d D U
H7A H 0.0820 0.0198 0.9934 0.101 Uiso 1 1 calc R U
H7B H 0.2056 0.0947 1.0504 0.101 Uiso 1 1 calc DR U
C8 C 0.286(2) -0.0368(19) 0.9963(9) 0.084(2) Uani 1 1 d D U
H8A H 0.3851 0.0118 1.0147 0.100 Uiso 1 1 calc R U
H8B H 0.2674 -0.0447 0.9523 0.100 Uiso 1 1 calc R U
C9 C 0.289(2) -0.2169(18) 1.0219(9) 0.088(3) Uani 1 1 d D U
H9A H 0.3008 -0.2112 1.0653 0.105 Uiso 1 1 calc R U
H9B H 0.1947 -0.2718 1.0007 0.105 Uiso 1 1 calc R U
C10 C 0.404(2) -0.310(3) 1.0145(10) 0.095(3) Uani 1 1 d . U
H10A H 0.3861 -0.3294 0.9714 0.142 Uiso 1 1 calc R U
H10B H 0.4104 -0.4161 1.0352 0.142 Uiso 1 1 calc R U
H10C H 0.4972 -0.2508 1.0318 0.142 Uiso 1 1 calc R U
Pb1 Pb 0.50725(4) 0.39810(4) 0.75217(2) 0.02936(16) Uani 1 1 d . .
Br1 Br 0.54155(13) 0.64997(15) 0.85353(5) 0.0397(3) Uani 1 1 d . .
Br2 Br 0.24780(12) 0.58831(14) 0.68886(6) 0.0451(3) Uani 1 1 d . .
Br3 Br 0.32342(14) 0.17189(14) 0.79716(6) 0.0443(3) Uani 1 1 d . .

loop_
_atom_site_aniso_label
_atom_site_aniso_U_11
_atom_site_aniso_U_22
_atom_site_aniso_U_33
_atom_site_aniso_U_23
_atom_site_aniso_U_13
_atom_site_aniso_U_12
N1 0.038(5) 0.041(5) 0.041(5) -0.001(4) 0.021(4) -0.001(4)
N2 0.041(5) 0.041(5) 0.041(6) 0.002(4) 0.014(4) 0.008(4)
C1 0.072(5) 0.058(5) 0.074(6) 0.012(5) 0.042(5) 0.008(5)
C2 0.066(4) 0.060(4) 0.071(4) 0.009(4) 0.039(4) 0.013(3)
C3 0.069(4) 0.061(4) 0.071(4) 0.011(3) 0.039(4) 0.012(3)
C4 0.068(4) 0.060(4) 0.071(4) 0.008(3) 0.041(4) 0.014(3)
C5 0.077(4) 0.066(4) 0.076(4) 0.010(3) 0.036(3) 0.014(3)
C6 0.081(4) 0.068(4) 0.078(4) 0.011(3) 0.034(4) 0.012(3)
C7 0.091(4) 0.076(4) 0.085(4) 0.012(4) 0.030(4) 0.013(4)
C8 0.091(4) 0.076(4) 0.085(4) 0.011(4) 0.032(4) 0.013(4)
C9 0.095(5) 0.080(5) 0.088(5) 0.012(4) 0.031(5) 0.014(4)
C10 0.104(6) 0.086(6) 0.094(6) 0.013(6) 0.032(6) 0.012(6)
Pb1 0.0327(2) 0.0232(2) 0.0359(2) 0.00062(15) 0.01628(16) 0.00083(14)
Br1 0.0431(6) 0.0502(7) 0.0281(6) -0.0012(5) 0.0149(4) -0.0051(5)
Br2 0.0362(6) 0.0393(6) 0.0524(7) -0.0006(5) 0.0046(5) 0.0030(4)
Br3 0.0565(7) 0.0352(6) 0.0577(8) 0.0023(5) 0.0409(6) -0.0004(5)

loop_
_atom_type_symbol
_atom_type_description
_atom_type_scat_dispersion_real
_atom_type_scat_dispersion_imag
_atom_type_scat_source
C C 0.0033 0.0016 'International Tables Vol C Tables 4.2.6.8 and 6.1.1.4'
H H 0.0000 0.0000 'International Tables Vol C Tables 4.2.6.8 and 6.1.1.4'
Br Br -0.2901 2.4595 'International Tables Vol C Tables 4.2.6.8 and 6.1.1.4'
N N 0.0061 0.0033 'International Tables Vol C Tables 4.2.6.8 and 6.1.1.4'
Pb Pb -3.3944 10.1111 'International Tables Vol C Tables 4.2.6.8 and 6.1.1.4'

loop_
_geom_angle_atom_site_label_1
_geom_angle_atom_site_label_2
_geom_angle_atom_site_label_3
_geom_angle
_geom_angle_site_symmetry_1
_geom_angle_site_symmetry_3
C4 N1 C2 108.4(11) . .
C4 N1 C1 125.3(11) . .
C2 N1 C1 126.3(11) . .
C4 N2 C3 108.3(11) . .
C4 N2 C5 126.3(11) . .
C3 N2 C5 125.4(11) . .
N1 C1 H1A 109.5 . .
N1 C1 H1B 109.5 . .
H1A C1 H1B 109.5 . .
N1 C1 H1C 109.5 . .
H1A C1 H1C 109.5 . .
H1B C1 H1C 109.5 . .
C3 C2 N1 107.2(12) . .
C3 C2 H2 126.4 . .
N1 C2 H2 126.4 . .
C2 C3 N2 107.6(13) . .
C2 C3 H3 126.2 . .
N2 C3 H3 126.2 . .
N1 C4 N2 108.5(12) . .
N1 C4 H4 125.8 . .
N2 C4 H4 125.8 . .
N2 C5 C6 113.0(13) . .
N2 C5 H5A 109.0 . .
C6 C5 H5A 109.0 . .
N2 C5 H5B 109.0 . .
C6 C5 H5B 109.0 . .
H5A C5 H5B 107.8 . .
C7 C6 C5 118.7(15) . .
C7 C6 H6A 107.6 . .
C5 C6 H6A 107.6 . .
C7 C6 H6B 107.6 . .
C5 C6 H6B 107.6 . .
H6A C6 H6B 107.1 . .
C6 C7 C8 121.5(15) . .
C6 C7 H7A 107.0 . .
C8 C7 H7A 107.0 . .
C6 C7 H7B 107.0 . .
C8 C7 H7B 107.0 . .
H7A C7 H7B 106.7 . .
C7 C8 C9 116.7(13) . .
C7 C8 H8A 108.1 . .
C9 C8 H8A 108.1 . .
C7 C8 H8B 108.1 . .
C9 C8 H8B 108.1 . .
H8A C8 H8B 107.3 . .
C10 C9 C8 111.8(16) . .
C10 C9 H9A 109.3 . .
C8 C9 H9A 109.3 . .
C10 C9 H9B 109.3 . .
C8 C9 H9B 109.3 . .
H9A C9 H9B 107.9 . .
C9 C10 H10A 109.5 . .
C9 C10 H10B 109.5 . .
H10A C10 H10B 109.5 . .
C9 C10 H10C 109.5 . .
H10A C10 H10C 109.5 . .
H10B C10 H10C 109.5 . .
Br2 Pb1 Br3 89.82(4) . .
Br2 Pb1 Br1 83.92(3) . .
Br3 Pb1 Br1 93.51(3) . .
Br2 Pb1 Br1 93.48(4) . 2_646
Br3 Pb1 Br1 86.07(3) . 2_646
Br1 Pb1 Br1 177.38(2) . 2_646
Br2 Pb1 Br3 84.30(4) . 2_656
Br3 Pb1 Br3 173.47(3) . 2_656
Br1 Pb1 Br3 83.06(3) . 2_656
Br1 Pb1 Br3 97.10(3) 2_646 2_656
Pb1 Br1 Pb1 82.30(3) . 2_656
Pb1 Br3 Pb1 82.31(3) . 2_646

loop_
_geom_bond_atom_site_label_1
_geom_bond_atom_site_label_2
_geom_bond_distance
_geom_bond_site_symmetry_2
N1 C4 1.313(17) .
N1 C2 1.358(16) .
N1 C1 1.468(16) .
N2 C4 1.317(17) .
N2 C3 1.354(16) .
N2 C5 1.482(18) .
C1 H1A 0.9600 .
C1 H1B 0.9600 .
C1 H1C 0.9600 .
C2 C3 1.32(2) .
C2 H2 0.9300 .
C3 H3 0.9300 .
C4 H4 0.9300 .
C5 C6 1.50(2) .
C5 H5A 0.9700 .
C5 H5B 0.9700 .
C6 C7 1.44(2) .
C6 H6A 0.9700 .
C6 H6B 0.9700 .
C7 C8 1.448(15) .
C7 H7A 0.9700 .
C7 H7B 0.9700 .
C8 C9 1.548(15) .
C8 H8A 0.9700 .
C8 H8B 0.9700 .
C9 C10 1.38(2) .
C9 H9A 0.9700 .
C9 H9B 0.9700 .
C10 H10A 0.9600 .
C10 H10B 0.9600 .
C10 H10C 0.9600 .
Pb1 Br2 2.8410(12) .
Pb1 Br3 2.9220(11) .
Pb1 Br1 3.0122(12) .
Pb1 Br1 3.0486(12) 2_646
Pb1 Br3 3.1337(11) 2_656
Br1 Pb1 3.0487(12) 2_656
Br3 Pb1 3.1336(11) 2_646

loop_
_geom_torsion_atom_site_label_1
_geom_torsion_atom_site_label_2
_geom_torsion_atom_site_label_3
_geom_torsion_atom_site_label_4
_geom_torsion
C4 N1 C2 C3 -1.0(18)
C1 N1 C2 C3 178.0(14)
N1 C2 C3 N2 1.1(18)
C4 N2 C3 C2 -0.8(18)
C5 N2 C3 C2 -179.4(14)
C2 N1 C4 N2 0.5(17)
C1 N1 C4 N2 -178.5(12)
C3 N2 C4 N1 0.2(17)
C5 N2 C4 N1 178.8(12)
C4 N2 C5 C6 121.4(16)
C3 N2 C5 C6 -60(2)
N2 C5 C6 C7 170.0(14)
C5 C6 C7 C8 48(3)
C6 C7 C8 C9 -172.2(18)
C7 C8 C9 C10 -174.9(19)
